data_4349095
loop_
_publ_author_name
'Schmitz, Sebastian'
'van Leusen, Jan'
'Ellern, Arkady'
'K\"ogerler, Paul'
'Monakhov, Kirill Yu.'

_publ_section_title
;
 Thioether-terminated nickel(ii) coordination clusters with {Ni6}
 horseshoe- and {Ni8} rollercoaster-shaped cores
;
_journal_issue 4
_journal_name_full 'Inorganic Chemistry Frontiers'
_journal_page_first 523
_journal_paper_doi 10.1039/C5QI00278H
_journal_volume 3
_journal_year 2016
_chemical_formula_moiety
;
C78 H85 N6 Ni6 O20 S3, 2(C H4 O), Cl
;
_chemical_formula_sum 'C80 H93 Cl N6 Ni6 O22 S3'
_chemical_formula_weight 1974.49
_space_group_crystal_system monoclinic
_space_group_IT_number 13
_space_group_name_Hall '-P 2yc'
_space_group_name_H-M_alt 'P 1 2/c 1'
_atom_sites_solution_hydrogens mixed
_audit_creation_method SHELXL-2014/7
_audit_update_record
;
2015-12-01 deposited with the CCDC.
2016-01-13 downloaded from the CCDC.
;
_cell_angle_alpha 90
_cell_angle_beta 97.636(2)
_cell_angle_gamma 90
_cell_formula_units_Z 2
_cell_length_a 12.7711(17)
_cell_length_b 21.197(3)
_cell_length_c 15.366(2)
_cell_measurement_reflns_used 4853
_cell_measurement_temperature 153(2)
_cell_measurement_theta_max 23.41
_cell_measurement_theta_min 2.17
_cell_volume 4122.8(10)
_computing_cell_refinement 'SAINT V7.66A (Bruker AXS, 2013)'
_computing_data_collection 'APEX2 Suite (Bruker AXS, 2013)'
_computing_data_reduction 'SAINT V7.66A (Bruker AXS, 2013)'
_computing_molecular_graphics 'XSHELL (Bruker AXS, 2007)'
_computing_publication_material 'APEX2 Suite (Bruker AXS, 2013)'
_computing_structure_refinement 'SHELXL-2014/7 (Sheldrick, 2014)'
_computing_structure_solution 'SHELXS-2013 (Sheldrick, 2013)'
_diffrn_ambient_temperature 153(2)
_diffrn_measured_fraction_theta_full 0.999
_diffrn_measured_fraction_theta_max 0.996
_diffrn_measurement_device_type 'Bruker APEX-II CCD'
_diffrn_measurement_method '\f and \w scans'
_diffrn_radiation_type MoK\a
_diffrn_radiation_wavelength 0.71073
_diffrn_reflns_av_R_equivalents 0.0740
_diffrn_reflns_av_unetI/netI 0.0507
_diffrn_reflns_Laue_measured_fraction_full 0.999
_diffrn_reflns_Laue_measured_fraction_max 0.996
_diffrn_reflns_limit_h_max 15
_diffrn_reflns_limit_h_min -16
_diffrn_reflns_limit_k_max 26
_diffrn_reflns_limit_k_min -26
_diffrn_reflns_limit_l_max 19
_diffrn_reflns_limit_l_min -19
_diffrn_reflns_number 49431
_diffrn_reflns_point_group_measured_fraction_full 0.999
_diffrn_reflns_point_group_measured_fraction_max 0.996
_diffrn_reflns_theta_full 25.242
_diffrn_reflns_theta_max 26.516
_diffrn_reflns_theta_min 0.961
_exptl_absorpt_coefficient_mu 1.528
_exptl_absorpt_correction_T_max 0.75
_exptl_absorpt_correction_T_min 0.59
_exptl_absorpt_correction_type multi-scan
_exptl_absorpt_process_details 'SADABS (Bruker, 2013)'
_exptl_crystal_colour red
_exptl_crystal_density_diffrn 1.590
_exptl_crystal_description plate
_exptl_crystal_F_000 2048
_exptl_crystal_size_max 0.16
_exptl_crystal_size_mid 0.12
_exptl_crystal_size_min 0.08
_refine_diff_density_max 0.587
_refine_diff_density_min -0.463
_refine_diff_density_rms 0.084
_refine_ls_extinction_method none
_refine_ls_goodness_of_fit_ref 1.012
_refine_ls_hydrogen_treatment mixed
_refine_ls_matrix_type full
_refine_ls_number_parameters 556
_refine_ls_number_reflns 8544
_refine_ls_number_restraints 0
_refine_ls_restrained_S_all 1.012
_refine_ls_R_factor_all 0.0578
_refine_ls_R_factor_gt 0.0381
_refine_ls_shift/su_max 0.001
_refine_ls_shift/su_mean 0.000
_refine_ls_structure_factor_coef Fsqd
_refine_ls_weighting_details 'w=1/[\s^2^(Fo^2^)+(0.0377P)^2^+3.9945P] where P=(Fo^2^+2Fc^2^)/3'
_refine_ls_weighting_scheme calc
_refine_ls_wR_factor_gt 0.0844
_refine_ls_wR_factor_ref 0.0944
_reflns_Friedel_coverage 0.000
_reflns_number_gt 6612
_reflns_number_total 8544
_reflns_threshold_expression 'I > 2\s(I)'
_cod_data_source_file c5qi00278h2.cif
_cod_data_source_block Mon005
_cod_original_cell_volume 4122.9(9)
_cod_original_sg_symbol_H-M 'P 2/c'
_cod_database_code 4349095
_shelx_shelxl_version_number 2014/7
_shelx_space_group_comment
; 
The symmetry employed for this shelxl refinement is uniquely defined 
by the following loop, which should always be used as a source of 
symmetry information in preference to the above space-group names. 
They are only intended as comments. 
;

loop_
_space_group_symop_operation_xyz
'x, y, z'
'-x, y, -z+1/2'
'-x, -y, -z'
'x, -y, z-1/2'

loop_
_atom_site_label
_atom_site_type_symbol
_atom_site_fract_x
_atom_site_fract_y
_atom_site_fract_z
_atom_site_U_iso_or_equiv
_atom_site_adp_type
_atom_site_occupancy
_atom_site_site_symmetry_order
_atom_site_calc_flag
_atom_site_refinement_flags_posn
_atom_site_refinement_flags_adp
_atom_site_refinement_flags_occupancy
Ni1 Ni 0.32917(3) 0.24393(2) 0.60139(2) 0.01677(9) Uani 1 1 d . . .
Ni2 Ni 0.38094(3) 0.13785(2) 0.72604(2) 0.01832(10) Uani 1 1 d . . .
Ni3 Ni 0.32255(3) 0.36410(2) 0.71836(2) 0.01721(10) Uani 1 1 d . . .
S1 S 0.5000 -0.20041(6) 0.7500 0.0573(5) Uani 1 2 d S T P
S2 S -0.16131(7) 0.39864(4) 0.39992(6) 0.0333(2) Uani 1 1 d . . .
Cl1 Cl 0.0000 0.21116(5) 0.2500 0.0311(3) Uani 1 2 d S T P
C1 C 0.1509(2) 0.33593(13) 0.56520(18) 0.0168(6) Uani 1 1 d . . .
C2 C 0.0921(2) 0.38999(13) 0.58726(19) 0.0191(6) Uani 1 1 d . . .
C3 C -0.0029(2) 0.40580(14) 0.53508(19) 0.0213(6) Uani 1 1 d . . .
H3 H -0.0406 0.4419 0.5502 0.026 Uiso 1 1 calc R U .
C4 C -0.0440(2) 0.37075(14) 0.46229(19) 0.0211(6) Uani 1 1 d . . .
C5 C -0.1830(3) 0.34292(19) 0.3115(3) 0.0531(12) Uani 1 1 d . . .
H5A H -0.1208 0.3417 0.2804 0.080 Uiso 1 1 calc R U .
H5B H -0.2449 0.3557 0.2706 0.080 Uiso 1 1 calc R U .
H5C H -0.1951 0.3010 0.3350 0.080 Uiso 1 1 calc R U .
C6 C 0.0096(2) 0.31687(14) 0.44333(19) 0.0214(6) Uani 1 1 d . . .
H6 H -0.0188 0.2915 0.3949 0.026 Uiso 1 1 calc R U .
C7 C 0.1050(2) 0.29834(13) 0.49328(19) 0.0189(6) Uani 1 1 d . . .
C8 C 0.1459(2) 0.23847(13) 0.46662(19) 0.0194(6) Uani 1 1 d . . .
H8 H 0.1074 0.2183 0.4172 0.023 Uiso 1 1 calc R U .
C9 C 0.2601(2) 0.14944(13) 0.47641(19) 0.0189(6) Uani 1 1 d . . .
C10 C 0.2054(3) 0.11427(14) 0.40791(19) 0.0239(7) Uani 1 1 d . . .
H10 H 0.1439 0.1311 0.3743 0.029 Uiso 1 1 calc R U .
C11 C 0.2414(3) 0.05509(15) 0.3894(2) 0.0279(7) Uani 1 1 d . . .
H11 H 0.2041 0.0309 0.3433 0.033 Uiso 1 1 calc R U .
C12 C 0.3321(3) 0.03056(15) 0.4381(2) 0.0284(7) Uani 1 1 d . . .
H12 H 0.3567 -0.0101 0.4246 0.034 Uiso 1 1 calc R U .
C13 C 0.3865(2) 0.06504(14) 0.5060(2) 0.0238(7) Uani 1 1 d . . .
H13 H 0.4482 0.0479 0.5388 0.029 Uiso 1 1 calc R U .
C14 C 0.3513(2) 0.12487(13) 0.52659(18) 0.0182(6) Uani 1 1 d . . .
C15 C 0.5000 0.01640(19) 0.7500 0.0210(9) Uani 1 2 d S T P
C16 C 0.4050(2) -0.01778(14) 0.72481(19) 0.0238(7) Uani 1 1 d . . .
C17 C 0.4075(3) -0.08396(15) 0.7249(2) 0.0304(8) Uani 1 1 d . . .
H17 H 0.3440 -0.1066 0.7074 0.036 Uiso 1 1 calc R U .
C18 C 0.5000 -0.1172(2) 0.7500 0.0327(11) Uani 1 2 d S T P
C19 C 0.6326(8) -0.2200(4) 0.7698(12) 0.136(7) Uani 0.5 1 d . . P
H19A H 0.6399 -0.2658 0.7768 0.205 Uiso 0.5 1 calc R U P
H19B H 0.6651 -0.1991 0.8236 0.205 Uiso 0.5 1 calc R U P
H19C H 0.6680 -0.2063 0.7203 0.205 Uiso 0.5 1 calc R U P
C20 C 0.3014(2) 0.00988(14) 0.70013(19) 0.0235(7) Uani 1 1 d . . .
H20 H 0.2450 -0.0184 0.6820 0.028 Uiso 1 1 calc R U .
C21 C 0.1751(2) 0.09299(14) 0.67664(19) 0.0215(6) Uani 1 1 d . . .
C22 C 0.0846(2) 0.05666(15) 0.6544(2) 0.0252(7) Uani 1 1 d . . .
H22 H 0.0897 0.0120 0.6540 0.030 Uiso 1 1 calc R U .
C23 C -0.0118(3) 0.08512(16) 0.6330(2) 0.0314(8) Uani 1 1 d . . .
H23 H -0.0732 0.0601 0.6178 0.038 Uiso 1 1 calc R U .
C24 C -0.0197(2) 0.15031(16) 0.6334(2) 0.0290(7) Uani 1 1 d . . .
H24 H -0.0866 0.1698 0.6184 0.035 Uiso 1 1 calc R U .
C25 C 0.0690(2) 0.18702(15) 0.65559(19) 0.0225(7) Uani 1 1 d . . .
H25 H 0.0625 0.2317 0.6557 0.027 Uiso 1 1 calc R U .
C26 C 0.1677(2) 0.15955(14) 0.67773(18) 0.0196(6) Uani 1 1 d . . .
C27 C 0.3138(3) 0.14503(18) 0.9218(3) 0.0405(9) Uani 1 1 d . . .
H27A H 0.2956 0.1900 0.9209 0.061 Uiso 1 1 calc R U .
H27B H 0.3436 0.1327 0.9815 0.061 Uiso 1 1 calc R U .
H27C H 0.2502 0.1201 0.9032 0.061 Uiso 1 1 calc R U .
C28 C 0.3188(2) 0.45292(14) 0.84946(19) 0.0205(6) Uani 1 1 d . . .
C29 C 0.3413(3) 0.48901(15) 0.9260(2) 0.0272(7) Uani 1 1 d . . .
H29 H 0.4035 0.4804 0.9653 0.033 Uiso 1 1 calc R U .
C30 C 0.2752(3) 0.53658(16) 0.9451(2) 0.0314(8) Uani 1 1 d . . .
H30 H 0.2922 0.5605 0.9973 0.038 Uiso 1 1 calc R U .
C31 C 0.1831(3) 0.55024(15) 0.8884(2) 0.0296(8) Uani 1 1 d . . .
H31 H 0.1381 0.5836 0.9015 0.036 Uiso 1 1 calc R U .
C32 C 0.1584(2) 0.51509(14) 0.8138(2) 0.0244(7) Uani 1 1 d . . .
H32 H 0.0957 0.5242 0.7754 0.029 Uiso 1 1 calc R U .
C33 C 0.2236(2) 0.46622(14) 0.79346(19) 0.0208(6) Uani 1 1 d . . .
C34 C 0.1220(2) 0.43080(14) 0.66194(19) 0.0208(6) Uani 1 1 d . . .
H34 H 0.0756 0.4648 0.6696 0.025 Uiso 1 1 calc R U .
C35 C 0.5000 0.26186(19) 0.7500 0.0180(8) Uani 1 2 d S T P
C36 C 0.1714(3) 0.31052(16) 0.8459(2) 0.0382(9) Uani 1 1 d . . .
H36A H 0.1870 0.3488 0.8811 0.057 Uiso 1 1 calc R U .
H36B H 0.1620 0.2749 0.8849 0.057 Uiso 1 1 calc R U .
H36C H 0.1065 0.3168 0.8051 0.057 Uiso 1 1 calc R U .
C37 C 0.4006(3) 0.49055(15) 0.6550(2) 0.0296(7) Uani 1 1 d . . .
H37A H 0.3314 0.5049 0.6266 0.044 Uiso 1 1 calc R U .
H37B H 0.4564 0.5115 0.6278 0.044 Uiso 1 1 calc R U .
H37C H 0.4082 0.5010 0.7176 0.044 Uiso 1 1 calc R U .
C38 C 0.3810(4) 0.3059(2) 0.4266(3) 0.0591(13) Uani 1 1 d . . .
H38A H 0.3167 0.3322 0.4251 0.071 Uiso 1 1 calc R U .
H38B H 0.3641 0.2684 0.3889 0.071 Uiso 1 1 calc R U .
C39 C 0.4712(4) 0.3436(2) 0.3959(4) 0.0733(16) Uani 1 1 d . . .
H39A H 0.4596 0.3895 0.4020 0.088 Uiso 1 1 calc R U .
H39B H 0.4780 0.3341 0.3338 0.088 Uiso 1 1 calc R U .
C40 C 0.5707(5) 0.3218(4) 0.4573(4) 0.108(2) Uani 1 1 d . . .
H40A H 0.6179 0.2968 0.4244 0.130 Uiso 1 1 calc R U .
H40B H 0.6104 0.3585 0.4844 0.130 Uiso 1 1 calc R U .
C41 C 0.5319(3) 0.2844(3) 0.5221(3) 0.0668(14) Uani 1 1 d . . .
H41A H 0.5622 0.2993 0.5811 0.080 Uiso 1 1 calc R U .
H41B H 0.5540 0.2400 0.5159 0.080 Uiso 1 1 calc R U .
C42 C 0.8872(4) 0.1236(2) 0.4175(3) 0.0609(13) Uani 1 1 d . . .
H42A H 0.9636 0.1174 0.4315 0.091 Uiso 1 1 calc R U .
H42B H 0.8501 0.0935 0.4508 0.091 Uiso 1 1 calc R U .
H42C H 0.8691 0.1667 0.4330 0.091 Uiso 1 1 calc R U .
N1 N 0.22903(19) 0.21016(11) 0.50337(15) 0.0184(5) Uani 1 1 d . . .
N2 N 0.27875(19) 0.06894(11) 0.70045(16) 0.0200(5) Uani 1 1 d . . .
N3 N 0.20469(19) 0.42583(11) 0.71892(15) 0.0190(5) Uani 1 1 d . . .
O1 O 0.42712(15) 0.29118(9) 0.70016(12) 0.0178(4) Uani 1 1 d . . .
O2 O 0.24289(15) 0.32190(9) 0.61027(12) 0.0187(4) Uani 1 1 d . . .
O3 O 0.40310(15) 0.15890(9) 0.59333(12) 0.0188(4) Uani 1 1 d . . .
O4 O 0.25509(15) 0.19508(9) 0.70026(13) 0.0187(4) Uani 1 1 d . . .
O5 O 0.41890(17) 0.28766(11) 0.51368(15) 0.0328(5) Uani 1 1 d . . .
O6 O 0.5000 0.20157(12) 0.7500 0.0180(6) Uani 1 2 d S T P
O7 O 0.5000 0.07832(13) 0.7500 0.0246(7) Uani 1 2 d S T P
O8 O 0.38822(19) 0.13403(12) 0.86453(15) 0.0329(6) Uani 1 1 d . . .
H8O H 0.450(3) 0.1440(17) 0.887(2) 0.040 Uiso 1 1 d . U .
O9 O 0.40891(17) 0.42294(10) 0.64458(14) 0.0219(5) Uani 1 1 d . . .
H9O H 0.473(3) 0.4153(15) 0.651(2) 0.026 Uiso 1 1 d . U .
O10 O 0.25660(17) 0.29752(10) 0.79775(14) 0.0232(5) Uani 1 1 d . . .
H10O H 0.251(3) 0.2660(16) 0.776(2) 0.028 Uiso 1 1 d . U .
O11 O 0.38362(16) 0.40792(9) 0.82884(13) 0.0218(5) Uani 1 1 d . . .
O67 O 0.8573(2) 0.11415(15) 0.32839(17) 0.0580(8) Uani 1 1 d . . .
H67 H 0.8914 0.1387 0.2997 0.087 Uiso 1 1 calc R U .

loop_
_atom_site_aniso_label
_atom_site_aniso_U_11
_atom_site_aniso_U_22
_atom_site_aniso_U_33
_atom_site_aniso_U_23
_atom_site_aniso_U_13
_atom_site_aniso_U_12
Ni1 0.01586(19) 0.01740(19) 0.01636(18) -0.00045(14) -0.00048(14) 0.00067(15)
Ni2 0.0157(2) 0.01741(19) 0.0208(2) 0.00075(15) -0.00149(15) -0.00102(15)
Ni3 0.0160(2) 0.01799(19) 0.01693(19) -0.00095(14) -0.00026(15) 0.00119(15)
S1 0.0400(8) 0.0177(6) 0.1126(14) 0.000 0.0048(9) 0.000
S2 0.0263(5) 0.0361(5) 0.0334(5) -0.0024(4) -0.0110(4) 0.0097(4)
Cl1 0.0378(7) 0.0322(6) 0.0208(5) 0.000 -0.0051(5) 0.000
C1 0.0162(15) 0.0178(14) 0.0167(14) 0.0031(11) 0.0029(12) -0.0019(11)
C2 0.0182(15) 0.0213(15) 0.0175(15) 0.0030(12) 0.0007(12) -0.0024(12)
C3 0.0192(16) 0.0218(15) 0.0222(16) 0.0012(12) 0.0005(12) 0.0041(12)
C4 0.0172(15) 0.0247(16) 0.0201(15) 0.0048(12) -0.0024(12) -0.0007(12)
C5 0.050(3) 0.050(2) 0.048(2) -0.0136(19) -0.031(2) 0.018(2)
C6 0.0203(16) 0.0245(16) 0.0181(15) 0.0014(12) -0.0029(12) -0.0001(13)
C7 0.0189(15) 0.0185(14) 0.0186(15) 0.0008(11) 0.0003(12) -0.0002(12)
C8 0.0208(16) 0.0209(15) 0.0158(14) -0.0002(11) -0.0008(12) -0.0024(12)
C9 0.0181(15) 0.0199(15) 0.0186(15) 0.0015(11) 0.0017(12) 0.0007(12)
C10 0.0257(17) 0.0261(16) 0.0190(15) -0.0032(12) -0.0003(13) 0.0032(13)
C11 0.0295(18) 0.0284(17) 0.0241(17) -0.0094(13) -0.0022(14) -0.0018(14)
C12 0.0328(19) 0.0251(17) 0.0261(17) -0.0083(13) -0.0007(14) 0.0039(14)
C13 0.0224(17) 0.0238(16) 0.0247(16) -0.0010(13) 0.0013(13) 0.0050(13)
C14 0.0184(15) 0.0183(15) 0.0181(15) -0.0007(11) 0.0034(12) -0.0015(12)
C15 0.026(2) 0.019(2) 0.017(2) 0.000 0.0011(17) 0.000
C16 0.0263(17) 0.0225(16) 0.0217(16) -0.0004(12) 0.0000(13) 0.0001(13)
C17 0.0292(19) 0.0232(17) 0.037(2) -0.0024(14) -0.0011(15) -0.0055(14)
C18 0.031(3) 0.017(2) 0.049(3) 0.000 0.003(2) 0.000
C19 0.051(7) 0.018(5) 0.33(2) -0.021(8) 0.002(10) 0.010(4)
C20 0.0232(17) 0.0249(16) 0.0217(16) 0.0001(12) 0.0007(13) -0.0065(13)
C21 0.0172(16) 0.0275(16) 0.0193(15) 0.0021(12) 0.0007(12) -0.0030(13)
C22 0.0235(17) 0.0221(16) 0.0288(17) 0.0007(13) -0.0014(13) -0.0035(13)
C23 0.0195(17) 0.0358(19) 0.037(2) 0.0019(15) -0.0018(14) -0.0092(14)
C24 0.0147(16) 0.0374(19) 0.0335(19) 0.0045(14) -0.0022(14) -0.0007(14)
C25 0.0203(16) 0.0255(16) 0.0218(16) 0.0001(12) 0.0031(13) 0.0009(13)
C26 0.0177(15) 0.0261(16) 0.0145(14) -0.0001(12) 0.0007(12) -0.0025(12)
C27 0.0252(19) 0.050(2) 0.048(2) 0.0020(18) 0.0116(17) 0.0027(17)
C28 0.0193(16) 0.0211(15) 0.0211(15) -0.0001(12) 0.0029(12) 0.0003(12)
C29 0.0263(18) 0.0317(18) 0.0222(16) -0.0067(13) -0.0025(13) 0.0022(14)
C30 0.0334(19) 0.0377(19) 0.0222(17) -0.0119(14) 0.0005(14) 0.0030(16)
C31 0.0290(19) 0.0299(18) 0.0297(18) -0.0066(14) 0.0033(15) 0.0071(14)
C32 0.0212(16) 0.0254(16) 0.0255(16) -0.0023(13) -0.0012(13) 0.0026(13)
C33 0.0217(16) 0.0206(15) 0.0198(15) -0.0016(12) 0.0016(12) 0.0001(12)
C34 0.0179(15) 0.0196(15) 0.0243(16) 0.0007(12) 0.0011(12) 0.0039(12)
C35 0.015(2) 0.022(2) 0.018(2) 0.000 0.0061(17) 0.000
C36 0.043(2) 0.0307(19) 0.047(2) -0.0013(16) 0.0288(19) -0.0029(16)
C37 0.0308(19) 0.0261(17) 0.0327(18) 0.0034(14) 0.0071(15) -0.0030(14)
C38 0.054(3) 0.074(3) 0.051(3) 0.033(2) 0.012(2) 0.002(2)
C39 0.090(4) 0.054(3) 0.086(4) 0.021(3) 0.049(3) -0.007(3)
C40 0.081(4) 0.170(7) 0.078(4) 0.006(4) 0.026(4) -0.062(5)
C41 0.036(2) 0.111(4) 0.057(3) 0.015(3) 0.016(2) -0.001(3)
C42 0.065(3) 0.084(3) 0.035(2) -0.011(2) 0.013(2) -0.031(3)
N1 0.0179(13) 0.0207(13) 0.0164(12) 0.0006(10) 0.0018(10) -0.0004(10)
N2 0.0200(13) 0.0208(13) 0.0187(13) 0.0021(10) 0.0005(10) 0.0000(10)
N3 0.0201(13) 0.0184(12) 0.0179(13) -0.0018(10) 0.0007(10) 0.0001(10)
O1 0.0160(11) 0.0184(10) 0.0177(10) 0.0000(8) -0.0026(8) 0.0014(8)
O2 0.0164(11) 0.0197(10) 0.0185(10) -0.0019(8) -0.0032(8) 0.0023(8)
O3 0.0170(11) 0.0198(10) 0.0183(10) -0.0030(8) -0.0018(8) -0.0003(8)
O4 0.0157(11) 0.0208(10) 0.0189(10) 0.0004(8) 0.0001(8) -0.0017(8)
O5 0.0248(13) 0.0446(14) 0.0292(13) 0.0099(10) 0.0044(10) -0.0034(11)
O6 0.0188(15) 0.0150(14) 0.0196(15) 0.000 0.0000(12) 0.000
O7 0.0237(17) 0.0167(15) 0.0317(17) 0.000 -0.0031(13) 0.000
O8 0.0199(12) 0.0549(16) 0.0231(12) 0.0044(11) -0.0005(10) -0.0072(11)
O9 0.0167(11) 0.0229(11) 0.0253(12) 0.0030(9) 0.0003(9) 0.0039(9)
O10 0.0270(12) 0.0209(11) 0.0230(12) -0.0017(9) 0.0075(9) -0.0015(10)
O11 0.0195(11) 0.0223(11) 0.0224(11) -0.0046(8) -0.0018(9) 0.0030(9)
O67 0.064(2) 0.073(2) 0.0343(16) 0.0015(14) -0.0025(14) -0.0390(17)

loop_
_atom_type_symbol
_atom_type_description
_atom_type_scat_dispersion_real
_atom_type_scat_dispersion_imag
_atom_type_scat_source
C C 0.0033 0.0016 'International Tables Vol C Tables 4.2.6.8 and 6.1.1.4'
H H 0.0000 0.0000 'International Tables Vol C Tables 4.2.6.8 and 6.1.1.4'
Cl Cl 0.1484 0.1585 'International Tables Vol C Tables 4.2.6.8 and 6.1.1.4'
N N 0.0061 0.0033 'International Tables Vol C Tables 4.2.6.8 and 6.1.1.4'
Ni Ni 0.3393 1.1124 'International Tables Vol C Tables 4.2.6.8 and 6.1.1.4'
O O 0.0106 0.0060 'International Tables Vol C Tables 4.2.6.8 and 6.1.1.4'
S S 0.1246 0.1234 'International Tables Vol C Tables 4.2.6.8 and 6.1.1.4'

loop_
_geom_angle_atom_site_label_1
_geom_angle_atom_site_label_2
_geom_angle_atom_site_label_3
_geom_angle
_geom_angle_site_symmetry_1
_geom_angle_site_symmetry_3
N1 Ni1 O2 92.56(9) . .
N1 Ni1 O3 83.79(9) . .
O2 Ni1 O3 173.92(8) . .
N1 Ni1 O1 172.55(9) . .
O2 Ni1 O1 80.59(8) . .
O3 Ni1 O1 103.28(8) . .
N1 Ni1 O5 91.36(9) . .
O2 Ni1 O5 91.81(9) . .
O3 Ni1 O5 93.13(9) . .
O1 Ni1 O5 85.96(8) . .
N1 Ni1 O4 93.61(9) . .
O2 Ni1 O4 92.94(8) . .
O3 Ni1 O4 82.47(8) . .
O1 Ni1 O4 89.70(8) . .
O5 Ni1 O4 172.96(8) . .
N1 Ni1 Ni2 106.46(7) . .
O2 Ni1 Ni2 131.19(6) . .
O3 Ni1 Ni2 46.15(6) . .
O1 Ni1 Ni2 80.45(5) . .
O5 Ni1 Ni2 130.92(7) . .
O4 Ni1 Ni2 42.59(5) . .
N2 Ni2 O7 92.11(10) . .
N2 Ni2 O4 85.23(9) . .
O7 Ni2 O4 177.34(8) . .
N2 Ni2 O6 173.20(9) . .
O7 Ni2 O6 81.47(8) . .
O4 Ni2 O6 101.19(8) . .
N2 Ni2 O8 96.43(10) . .
O7 Ni2 O8 81.85(7) . .
O4 Ni2 O8 98.52(9) . .
O6 Ni2 O8 84.92(7) . .
N2 Ni2 O3 97.63(9) . .
O7 Ni2 O3 96.60(6) . .
O4 Ni2 O3 83.69(8) . .
O6 Ni2 O3 81.00(5) . .
O8 Ni2 O3 165.91(9) . .
N2 Ni2 Ni1 110.42(7) . .
O7 Ni2 Ni1 134.79(4) . .
O4 Ni2 Ni1 46.58(6) . .
O6 Ni2 Ni1 73.18(5) . .
O8 Ni2 Ni1 130.74(7) . .
O3 Ni2 Ni1 43.53(5) . .
N3 Ni3 O11 84.32(9) . .
N3 Ni3 O2 89.78(9) . .
O11 Ni3 O2 173.04(8) . .
N3 Ni3 O1 169.55(9) . .
O11 Ni3 O1 105.88(8) . .
O2 Ni3 O1 79.89(7) . .
N3 Ni3 O9 93.64(9) . .
O11 Ni3 O9 90.51(9) . .
O2 Ni3 O9 93.56(8) . .
O1 Ni3 O9 88.63(8) . .
N3 Ni3 O10 94.40(9) . .
O11 Ni3 O10 87.74(9) . .
O2 Ni3 O10 89.04(8) . .
O1 Ni3 O10 83.91(8) . .
O9 Ni3 O10 171.56(9) . .
C19 S1 C19 152.2(6) . 2_656
C19 S1 C18 103.9(3) . .
C19 S1 C18 103.9(3) 2_656 .
C4 S2 C5 102.99(16) . .
O2 C1 C7 121.9(3) . .
O2 C1 C2 121.0(2) . .
C7 C1 C2 117.1(3) . .
C3 C2 C1 119.7(3) . .
C3 C2 C34 115.3(3) . .
C1 C2 C34 125.0(3) . .
C4 C3 C2 122.6(3) . .
C4 C3 H3 118.7 . .
C2 C3 H3 118.7 . .
C6 C4 C3 117.9(3) . .
C6 C4 S2 124.7(2) . .
C3 C4 S2 117.4(2) . .
S2 C5 H5A 109.5 . .
S2 C5 H5B 109.5 . .
H5A C5 H5B 109.5 . .
S2 C5 H5C 109.5 . .
H5A C5 H5C 109.5 . .
H5B C5 H5C 109.5 . .
C4 C6 C7 122.2(3) . .
C4 C6 H6 118.9 . .
C7 C6 H6 118.9 . .
C6 C7 C1 120.3(3) . .
C6 C7 C8 114.1(3) . .
C1 C7 C8 125.5(3) . .
N1 C8 C7 126.3(3) . .
N1 C8 H8 116.8 . .
C7 C8 H8 116.8 . .
C10 C9 C14 120.6(3) . .
C10 C9 N1 124.8(3) . .
C14 C9 N1 114.6(2) . .
C11 C10 C9 119.6(3) . .
C11 C10 H10 120.2 . .
C9 C10 H10 120.2 . .
C10 C11 C12 120.3(3) . .
C10 C11 H11 119.8 . .
C12 C11 H11 119.8 . .
C13 C12 C11 120.4(3) . .
C13 C12 H12 119.8 . .
C11 C12 H12 119.8 . .
C12 C13 C14 120.5(3) . .
C12 C13 H13 119.8 . .
C14 C13 H13 119.8 . .
O3 C14 C13 121.1(3) . .
O3 C14 C9 120.2(2) . .
C13 C14 C9 118.6(3) . .
O7 C15 C16 120.64(19) . .
O7 C15 C16 120.64(19) . 2_656
C16 C15 C16 118.7(4) . 2_656
C17 C16 C15 119.4(3) . .
C17 C16 C20 115.1(3) . .
C15 C16 C20 125.5(3) . .
C18 C17 C16 121.8(3) . .
C18 C17 H17 119.1 . .
C16 C17 H17 119.1 . .
C17 C18 C17 118.9(4) 2_656 .
C17 C18 S1 120.6(2) 2_656 .
C17 C18 S1 120.6(2) . .
S1 C19 H19A 109.5 . .
S1 C19 H19B 109.5 . .
H19A C19 H19B 109.5 . .
S1 C19 H19C 109.5 . .
H19A C19 H19C 109.5 . .
H19B C19 H19C 109.5 . .
N2 C20 C16 126.2(3) . .
N2 C20 H20 116.9 . .
C16 C20 H20 116.9 . .
C22 C21 C26 120.0(3) . .
C22 C21 N2 125.4(3) . .
C26 C21 N2 114.6(3) . .
C23 C22 C21 120.3(3) . .
C23 C22 H22 119.8 . .
C21 C22 H22 119.8 . .
C22 C23 C24 120.1(3) . .
C22 C23 H23 120.0 . .
C24 C23 H23 120.0 . .
C25 C24 C23 120.4(3) . .
C25 C24 H24 119.8 . .
C23 C24 H24 119.8 . .
C24 C25 C26 120.9(3) . .
C24 C25 H25 119.6 . .
C26 C25 H25 119.6 . .
O4 C26 C25 121.3(3) . .
O4 C26 C21 120.3(3) . .
C25 C26 C21 118.3(3) . .
O8 C27 H27A 109.5 . .
O8 C27 H27B 109.5 . .
H27A C27 H27B 109.5 . .
O8 C27 H27C 109.5 . .
H27A C27 H27C 109.5 . .
H27B C27 H27C 109.5 . .
O11 C28 C29 121.9(3) . .
O11 C28 C33 120.5(3) . .
C29 C28 C33 117.6(3) . .
C30 C29 C28 121.2(3) . .
C30 C29 H29 119.4 . .
C28 C29 H29 119.4 . .
C29 C30 C31 120.7(3) . .
C29 C30 H30 119.7 . .
C31 C30 H30 119.7 . .
C32 C31 C30 119.4(3) . .
C32 C31 H31 120.3 . .
C30 C31 H31 120.3 . .
C31 C32 C33 121.0(3) . .
C31 C32 H32 119.5 . .
C33 C32 H32 119.5 . .
C32 C33 C28 120.1(3) . .
C32 C33 N3 125.9(3) . .
C28 C33 N3 114.1(3) . .
N3 C34 C2 126.8(3) . .
N3 C34 H34 116.6 . .
C2 C34 H34 116.6 . .
O6 C35 O1 118.94(18) . 2_656
O6 C35 O1 118.94(18) . .
O1 C35 O1 122.1(4) 2_656 .
O10 C36 H36A 109.5 . .
O10 C36 H36B 109.5 . .
H36A C36 H36B 109.5 . .
O10 C36 H36C 109.5 . .
H36A C36 H36C 109.5 . .
H36B C36 H36C 109.5 . .
O9 C37 H37A 109.5 . .
O9 C37 H37B 109.5 . .
H37A C37 H37B 109.5 . .
O9 C37 H37C 109.5 . .
H37A C37 H37C 109.5 . .
H37B C37 H37C 109.5 . .
O5 C38 C39 104.9(4) . .
O5 C38 H38A 110.8 . .
C39 C38 H38A 110.8 . .
O5 C38 H38B 110.8 . .
C39 C38 H38B 110.8 . .
H38A C38 H38B 108.8 . .
C38 C39 C40 104.3(4) . .
C38 C39 H39A 110.9 . .
C40 C39 H39A 110.9 . .
C38 C39 H39B 110.9 . .
C40 C39 H39B 110.9 . .
H39A C39 H39B 108.9 . .
C41 C40 C39 105.1(4) . .
C41 C40 H40A 110.7 . .
C39 C40 H40A 110.7 . .
C41 C40 H40B 110.7 . .
C39 C40 H40B 110.7 . .
H40A C40 H40B 108.8 . .
C40 C41 O5 110.7(4) . .
C40 C41 H41A 109.5 . .
O5 C41 H41A 109.5 . .
C40 C41 H41B 109.5 . .
O5 C41 H41B 109.5 . .
H41A C41 H41B 108.1 . .
O67 C42 H42A 109.5 . .
O67 C42 H42B 109.5 . .
H42A C42 H42B 109.5 . .
O67 C42 H42C 109.5 . .
H42A C42 H42C 109.5 . .
H42B C42 H42C 109.5 . .
C8 N1 C9 122.7(2) . .
C8 N1 Ni1 125.4(2) . .
C9 N1 Ni1 111.84(18) . .
C20 N2 C21 123.5(3) . .
C20 N2 Ni2 125.5(2) . .
C21 N2 Ni2 110.89(18) . .
C34 N3 C33 122.4(3) . .
C34 N3 Ni3 127.1(2) . .
C33 N3 Ni3 110.49(18) . .
C35 O1 Ni3 134.82(16) . .
C35 O1 Ni1 121.2(2) . .
Ni3 O1 Ni1 96.92(8) . .
C1 O2 Ni1 127.73(17) . .
C1 O2 Ni3 130.11(18) . .
Ni1 O2 Ni3 101.45(8) . .
C14 O3 Ni1 109.43(17) . .
C14 O3 Ni2 119.84(17) . .
Ni1 O3 Ni2 90.32(8) . .
C26 O4 Ni2 108.97(17) . .
C26 O4 Ni1 120.73(17) . .
Ni2 O4 Ni1 90.83(8) . .
C38 O5 C41 108.2(3) . .
C38 O5 Ni1 125.5(2) . .
C41 O5 Ni1 123.4(2) . .
C35 O6 Ni2 131.70(6) . .
C35 O6 Ni2 131.70(6) . 2_656
Ni2 O6 Ni2 96.61(11) . 2_656
C15 O7 Ni2 129.77(6) . .
C15 O7 Ni2 129.77(6) . 2_656
Ni2 O7 Ni2 100.46(12) . 2_656
C27 O8 Ni2 133.1(2) . .
C27 O8 H8O 112(3) . .
Ni2 O8 H8O 108(3) . .
C37 O9 Ni3 118.56(18) . .
C37 O9 H9O 105(2) . .
Ni3 O9 H9O 114(2) . .
C36 O10 Ni3 124.23(19) . .
C36 O10 H10O 112(3) . .
Ni3 O10 H10O 111(3) . .
C28 O11 Ni3 110.54(17) . .
C42 O67 H67 109.5 . .

loop_
_geom_bond_atom_site_label_1
_geom_bond_atom_site_label_2
_geom_bond_distance
_geom_bond_site_symmetry_2
Ni1 N1 1.976(2) .
Ni1 O2 2.0010(19) .
Ni1 O3 2.046(2) .
Ni1 O1 2.0896(19) .
Ni1 O5 2.098(2) .
Ni1 O4 2.158(2) .
Ni1 Ni2 2.9708(6) .
Ni2 N2 1.963(2) .
Ni2 O7 1.9726(18) .
Ni2 O4 2.011(2) .
Ni2 O6 2.0306(18) .
Ni2 O8 2.119(2) .
Ni2 O3 2.143(2) .
Ni3 N3 1.995(2) .
Ni3 O11 2.000(2) .
Ni3 O2 2.0359(19) .
Ni3 O1 2.0856(19) .
Ni3 O9 2.095(2) .
Ni3 O10 2.112(2) .
S1 C19 1.731(10) .
S1 C19 1.732(10) 2_656
S1 C18 1.764(5) .
S2 C4 1.769(3) .
S2 C5 1.794(4) .
C1 O2 1.316(3) .
C1 C7 1.424(4) .
C1 C2 1.435(4) .
C2 C3 1.403(4) .
C2 C34 1.447(4) .
C3 C4 1.386(4) .
C3 H3 0.9500 .
C4 C6 1.383(4) .
C5 H5A 0.9800 .
C5 H5B 0.9800 .
C5 H5C 0.9800 .
C6 C7 1.406(4) .
C6 H6 0.9500 .
C7 C8 1.452(4) .
C8 N1 1.283(4) .
C8 H8 0.9500 .
C9 C10 1.399(4) .
C9 C14 1.409(4) .
C9 N1 1.425(4) .
C10 C11 1.378(4) .
C10 H10 0.9500 .
C11 C12 1.394(4) .
C11 H11 0.9500 .
C12 C13 1.383(4) .
C12 H12 0.9500 .
C13 C14 1.396(4) .
C13 H13 0.9500 .
C14 O3 1.353(3) .
C15 O7 1.312(5) .
C15 C16 1.421(4) .
C15 C16 1.421(4) 2_656
C16 C17 1.403(4) .
C16 C20 1.451(4) .
C17 C18 1.385(4) .
C17 H17 0.9500 .
C18 C17 1.385(4) 2_656
C19 H19A 0.9800 .
C19 H19B 0.9800 .
C19 H19C 0.9800 .
C20 N2 1.285(4) .
C20 H20 0.9500 .
C21 C22 1.393(4) .
C21 C26 1.414(4) .
C21 N2 1.421(4) .
C22 C23 1.371(4) .
C22 H22 0.9500 .
C23 C24 1.386(5) .
C23 H23 0.9500 .
C24 C25 1.379(4) .
C24 H24 0.9500 .
C25 C26 1.389(4) .
C25 H25 0.9500 .
C26 O4 1.353(3) .
C27 O8 1.398(4) .
C27 H27A 0.9800 .
C27 H27B 0.9800 .
C27 H27C 0.9800 .
C28 O11 1.329(3) .
C28 C29 1.400(4) .
C28 C33 1.421(4) .
C29 C30 1.371(4) .
C29 H29 0.9500 .
C30 C31 1.398(5) .
C30 H30 0.9500 .
C31 C32 1.368(4) .
C31 H31 0.9500 .
C32 C33 1.391(4) .
C32 H32 0.9500 .
C33 N3 1.425(4) .
C34 N3 1.283(4) .
C34 H34 0.9500 .
C35 O6 1.278(5) .
C35 O1 1.284(3) 2_656
C35 O1 1.284(3) .
C36 O10 1.422(4) .
C36 H36A 0.9800 .
C36 H36B 0.9800 .
C36 H36C 0.9800 .
C37 O9 1.447(4) .
C37 H37A 0.9800 .
C37 H37B 0.9800 .
C37 H37C 0.9800 .
C38 O5 1.415(4) .
C38 C39 1.528(6) .
C38 H38A 0.9900 .
C38 H38B 0.9900 .
C39 C40 1.550(8) .
C39 H39A 0.9900 .
C39 H39B 0.9900 .
C40 C41 1.413(7) .
C40 H40A 0.9900 .
C40 H40B 0.9900 .
C41 O5 1.433(5) .
C41 H41A 0.9900 .
C41 H41B 0.9900 .
C42 O67 1.386(5) .
C42 H42A 0.9800 .
C42 H42B 0.9800 .
C42 H42C 0.9800 .
O6 Ni2 2.0306(18) 2_656
O7 Ni2 1.9726(18) 2_656
O8 H8O 0.84(4) .
O9 H9O 0.83(3) .
O10 H10O 0.75(3) .
O67 H67 0.8400 .
